data_2008521
loop_
_publ_author_name
'Mitsunobu Doi'
'Toshimasa Ishida'
'Motomasa Kobayashi'
'Jeffrey R. Deschamps'
'Judith L. Flippen-Anderson'

_publ_section_title
;
 The highly solvated structure of theonellapeptolide Id, a
 tridecapeptide lactone from the Okinawa marine sponge <i>Theonella
 swinhoei</i>
;
_journal_issue 5
_journal_name_full 'Acta Crystallographica Section C'
_journal_page_first 796
_journal_page_last 798
_journal_paper_doi 10.1107/S0108270198014383
_journal_volume 55
_journal_year 1999
_chemical_formula_moiety 'C70 H125 N13 O16,12(H2 O)'
_chemical_formula_sum 'C70 H149 N13 O28'
_chemical_formula_weight 1621.0
_chemical_name_common TNLP
_chemical_name_systematic Theonellapeptolide-Id
_space_group_IT_number 19
_symmetry_cell_setting orthorhombic
_symmetry_space_group_name_Hall 'P 2ac 2ab'
_symmetry_space_group_name_H-M 'P 21 21 21'
_audit_creation_method SHELXL97
_cell_angle_alpha 90.00
_cell_angle_beta 90.00
_cell_angle_gamma 90.00
_cell_formula_units_Z 4
_cell_length_a 21.205(4)
_cell_length_b 37.941(8)
_cell_length_c 12.227(2)
_cell_measurement_reflns_used 20
_cell_measurement_temperature 293(2)
_cell_measurement_theta_max 10.09
_cell_measurement_theta_min 9.92
_cell_volume 9837(3)
_computing_cell_refinement 'MSC/AFC Diffractometer Control Software'
_computing_data_collection
;MSC/AFC Diffractometer Control Software (Molecular Structure Corporation,
 1991
;
_computing_data_reduction 'MSC/AFC Diffractometer Control Software'
_computing_molecular_graphics 'ORTEPIII (Burnett & Johnson, 1996)'
_computing_structure_refinement 'SHELXL93 (Sheldrick, 1993)'
_computing_structure_solution 'SnB (Miller et al., 1994; Chang et al., 1996)'
_diffrn_ambient_temperature 293(2)
_diffrn_measured_fraction_theta_full 0.984
_diffrn_measured_fraction_theta_max 0.984
_diffrn_measurement_device_type 'Rigaku AFC-5R/RU-200'
_diffrn_measurement_method 2\q/\w
_diffrn_radiation_monochromator graphite
_diffrn_radiation_source 'Rotating anode'
_diffrn_radiation_type CuK\a
_diffrn_radiation_wavelength 1.54180
_diffrn_reflns_av_R_equivalents 0.000
_diffrn_reflns_av_sigmaI/netI 0.028
_diffrn_reflns_limit_h_max 24
_diffrn_reflns_limit_h_min 0
_diffrn_reflns_limit_k_max 43
_diffrn_reflns_limit_k_min 0
_diffrn_reflns_limit_l_max 13
_diffrn_reflns_limit_l_min 0
_diffrn_reflns_number 8571
_diffrn_reflns_theta_full 62.89
_diffrn_reflns_theta_max 62.89
_diffrn_reflns_theta_min 2.33
_diffrn_standards_decay_% 3.64
_diffrn_standards_interval_count 100
_diffrn_standards_number 4
_exptl_absorpt_coefficient_mu 0.697
_exptl_absorpt_correction_type none
_exptl_crystal_colour Colorless
_exptl_crystal_density_diffrn 1.095
_exptl_crystal_density_meas ?
_exptl_crystal_density_method 'not measured'
_exptl_crystal_description Block
_exptl_crystal_F_000 3536
_exptl_crystal_size_max 0.8
_exptl_crystal_size_mid 0.3
_exptl_crystal_size_min 0.2
_refine_diff_density_max 0.615
_refine_diff_density_min -0.594
_refine_ls_abs_structure_details 'determined by chemical methods (see Kobayashi, Kanzaki et al., 1994)'
_refine_ls_abs_structure_Flack 0.0(5)
_refine_ls_extinction_method none
_refine_ls_goodness_of_fit_ref 1.020
_refine_ls_hydrogen_treatment 'H-atom treatment: mixed'
_refine_ls_matrix_type full
_refine_ls_number_parameters 1001
_refine_ls_number_reflns 8571
_refine_ls_number_restraints 0
_refine_ls_restrained_S_all 1.020
_refine_ls_R_factor_all 0.136
_refine_ls_R_factor_gt 0.113
_refine_ls_shift/su_max 0.074
_refine_ls_shift/su_mean 0.015
_refine_ls_structure_factor_coef Fsqd
_refine_ls_weighting_details 'w = 1/[\s^2^(Fo^2^)+(0.14P)^2^+18.50P] where P=(Fo^2^+2Fc^2^)/3'
_refine_ls_weighting_scheme calc
_refine_ls_wR_factor_ref 0.287
_reflns_number_gt 7490
_reflns_number_total 8571
_reflns_threshold_expression I>2\s(I)
_cod_data_source_file sx1064.cif
_cod_data_source_block I
_cod_depositor_comments
;
The following automatic conversions were performed:

'_exptl_crystal_density_meas' value 'not measured' was changed to '?'
- the value is perceived as not measured.

Automatic conversion script
Id: cif_fix_values 3008 2015-01-20 13:52:24Z robertas 

The following automatic conversions were performed:

'_refine_ls_weighting_scheme' value 'calc w =
1/[\s^2^(Fo^2^)+(0.14P)^2^+18.50P] where P=(Fo^2^+2Fc^2^)/3' was
changed to 'calc'. New tag '_refine_ls_weighting_details' was
created. The value of the new tag was set to 'w =
1/[\s^2^(Fo^2^)+(0.14P)^2^+18.50P] where P=(Fo^2^+2Fc^2^)/3'.

Automatic conversion script
Id: cif_fix_values 3143 2015-03-26 13:38:13Z robertas 
;
_cod_database_code 2008521

loop_
_symmetry_equiv_pos_as_xyz
'x, y, z'
'-x+1/2, -y, z+1/2'
'-x, y+1/2, -z+1/2'
'x+1/2, -y+1/2, -z'

loop_
_atom_site_label
_atom_site_fract_x
_atom_site_fract_y
_atom_site_fract_z
_atom_site_U_iso_or_equiv
_atom_site_adp_type
_atom_site_calc_flag
_atom_site_refinement_flags
_atom_site_occupancy
_atom_site_disorder_assembly
_atom_site_disorder_group
_atom_site_type_symbol
O .8363(4) .8527(2) 1.2845(7) .111(2) Uani d . 1 . . O
C1 .8383(4) .8637(3) 1.1909(10) .079(2) Uani d . 1 . . C
C2 .8912(5) .8536(4) 1.1132(13) .111(4) Uani d . 1 . . C
H1A .9311 .8618 1.1426 .133 Uiso calc R 1 . . H
H1B .8933 .8282 1.1067 .133 Uiso calc R 1 . . H
O3 .8817(4) .8684(3) 1.0101(8) .144(4) Uani d . 1 . . O
C4 .9295(8) .8602(7) .9324(19) .242(13) Uani d . 1 . . C
H3A .9202 .8716 .8643 .362 Uiso calc R 1 . . H
H3B .9309 .8351 .9214 .362 Uiso calc R 1 . . H
H3C .9696 .8682 .9591 .362 Uiso calc R 1 . . H
N\_1 .7948(3) .88547(18) 1.1478(6) .0694(17) Uani d . 1 . . N
H0H\_1 .8013 .8942 1.0838 .083 Uiso calc R 1 . . H
C\a\_1 .7368(3) .8949(2) 1.2064(7) .0633(18) Uani d . 1 . . C
H\aP\_1 .7299 .8781 1.2662 .076 Uiso calc R 1 . . H
C\_1 .6824(3) .89233(19) 1.1253(6) .0540(16) Uani d . 1 . . C
O\_1 .6935(3) .89692(16) 1.0272(4) .0678(14) Uani d . 1 . . O
C\b\_1 .7406(5) .9323(3) 1.2533(9) .091(3) Uani d . 1 . . C
H\bT\_1 .7000 .9377 1.2877 .109 Uiso calc R 1 . . H
C\g1\_1 .7526(6) .9602(3) 1.1620(13) .116(4) Uani d . 1 . . C
H\g1I\_1 .7201 .9585 1.1077 .175 Uiso calc R 1 . . H
H\g1J\_1 .7929 .9559 1.1287 .175 Uiso calc R 1 . . H
H\g1K\_1 .7522 .9834 1.1935 .175 Uiso calc R 1 . . H
C\g2\_1 .7920(6) .9337(4) 1.3432(11) .132(5) Uani d . 1 . . C
H\g2L\_1 .7943 .9571 1.3727 .198 Uiso calc R 1 . . H
H\g2M\_1 .8321 .9275 1.3121 .198 Uiso calc R 1 . . H
H\g2N\_1 .7817 .9174 1.4004 .198 Uiso calc R 1 . . H
N\_2 .6237(3) .88975(16) 1.1659(5) .0555(14) Uani d . 1 . . N
C\a\_2 .5695(3) .89518(18) 1.0901(6) .0551(16) Uani d . 1 . . C
H\aO\_2 .5855 .9073 1.0251 .066 Uiso calc R 1 . . H
C\_2 .5438(3) .8596(2) 1.0535(6) .0573(17) Uani d . 1 . . C
O\_2 .5175(3) .83891(16) 1.1161(5) .0768(15) Uani d . 1 . . O
C\b\_2 .5173(4) .9185(2) 1.1405(8) .074(2) Uani d . 1 . . C
H\bR\_2 .4822 .9197 1.0898 .089 Uiso calc R 1 . . H
H\bS\_2 .5022 .9074 1.2071 .089 Uiso calc R 1 . . H
C\g\_2 .5385(5) .9557(3) 1.1671(11) .096(3) Uani d . 1 . . C
H\gC\_2 .5740 .9537 1.2182 .116 Uiso calc R 1 . . H
C\d1\_2 .5608(8) .9758(3) 1.0729(15) .141(6) Uani d . 1 . . C
H\d1J\_2 .5939 .9630 1.0369 .212 Uiso calc R 1 . . H
H\d1K\_2 .5766 .9982 1.0971 .212 Uiso calc R 1 . . H
H\d1L\_2 .5265 .9794 1.0228 .212 Uiso calc R 1 . . H
C\d2\_2 .4862(7) .9749(4) 1.2263(11) .135(6) Uani d . 1 . . C
H\d2J\_2 .4725 .9610 1.2875 .203 Uiso calc R 1 . . H
H\d2K\_2 .4515 .9785 1.1772 .203 Uiso calc R 1 . . H
H\d2L\_2 .5015 .9972 1.2517 .203 Uiso calc R 1 . . H
C1N\_2 .6101(4) .8781(2) 1.2766(7) .068(2) Uani d . 1 . . C
H1NM\_2 .5653 .8783 1.2884 .102 Uiso calc R 1 . . H
H1NN\_2 .6301 .8937 1.3279 .102 Uiso calc R 1 . . H
H1NO\_2 .6258 .8546 1.2868 .102 Uiso calc R 1 . . H
N\_3 .5521(3) .85250(15) .9475(5) .0561(14) Uani d . 1 . . N
H0D\_3 .5684 .8688 .9075 .067 Uiso calc R 1 . . H
C\a\_3 .5360(3) .81993(18) .8949(7) .0580(17) Uani d . 1 . . C
H\b1A\_3 .5250 .8029 .9522 .070 Uiso calc R 1 . . H
C\_3 .5946(4) .8058(2) .8353(7) .0643(19) Uani d . 1 . . C
O\_3 .5966(3) .8051(2) .7361(6) .097(2) Uani d . 1 . . O
C\b\_3 .4793(4) .8232(2) .8184(8) .068(2) Uani d . 1 . . C
H\aH\_3 .4896 .8394 .7587 .082 Uiso calc R 1 . . H
C\g\_3 .4569(5) .7885(3) .7709(11) .106(4) Uani d . 1 . . C
H\b2A\_3 .4214 .7926 .7240 .159 Uiso calc R 1 . . H
H\b2B\_3 .4448 .7729 .8292 .159 Uiso calc R 1 . . H
H\b2C\_3 .4904 .7779 .7294 .159 Uiso calc R 1 . . H
O\g\_3 .4262(2) .83740(13) .8813(5) .0669(14) Uani d . 1 . . O
N\_4 .6426(3) .79701(18) .8989(6) .0718(18) Uani d . 1 . . N
H0E\_4 .6366 .7969 .9684 .086 Uiso calc R 1 . . H
C\a\_4 .7061(4) .7873(2) .8579(9) .076(2) Uani d . 1 . . C
H\aI\_4 .7023 .7793 .7829 .092 Uiso calc R 1 . . H
H\aJ\_4 .7220 .7677 .9010 .092 Uiso calc R 1 . . H
C\b\_4 .7528(4) .8169(2) .8623(8) .073(2) Uani d . 1 . . C
H\bK\_4 .7949 .8072 .8543 .088 Uiso calc R 1 . . H
H\bL\_4 .7504 .8280 .9337 .088 Uiso calc R 1 . . H
C\_4 .7432(4) .8448(2) .7760(7) .0635(19) Uani d . 1 . . C
O\_4 .7620(4) .8397(2) .6832(5) .098(2) Uani d . 1 . . O
N\_5 .7132(3) .87428(15) .8067(5) .0586(14) Uani d . 1 . . N
H0F\_5 .6984 .8750 .8721 .070 Uiso calc R 1 . . H
C\a\_5 .7039(4) .9050(2) .7385(6) .0606(18) Uani d . 1 . . C
H\aK\_5 .7211 .9004 .6655 .073 Uiso calc R 1 . . H
C\_5 .6338(3) .91335(19) .7288(6) .0566(17) Uani d . 1 . . C
O\_5 .5966(2) .90412(17) .7990(5) .0745(16) Uani d . 1 . . O
C\b\_5 .7381(4) .9366(2) .7889(7) .070(2) Uani d . 1 . . C
H\bM\_5 .7216 .9404 .8620 .084 Uiso calc R 1 . . H
H\bN\_5 .7282 .9574 .7460 .084 Uiso calc R 1 . . H
C\g\_5 .8108(4) .9332(3) .7965(10) .092(3) Uani d . 1 . . C
H\gB\_5 .8201 .9116 .8375 .110 Uiso calc R 1 . . H
C\d1\_5 .8396(6) .9642(4) .8601(12) .130(5) Uani d . 1 . . C
H\d1D\_5 .8195 .9661 .9301 .194 Uiso calc R 1 . . H
H\d1E\_5 .8335 .9856 .8197 .194 Uiso calc R 1 . . H
H\d1F\_5 .8840 .9601 .8703 .194 Uiso calc R 1 . . H
C\d2\_5 .8421(5) .9301(5) .6880(14) .145(6) Uani d . 1 . . C
H\d2D\_5 .8868 .9278 .6980 .218 Uiso calc R 1 . . H
H\d2E\_5 .8333 .9507 .6453 .218 Uiso calc R 1 . . H
H\d2F\_5 .8263 .9096 .6507 .218 Uiso calc R 1 . . H
N\_6 .6154(3) .93323(17) .6412(5) .0619(15) Uani d . 1 . . N
C\a\_6 .5461(4) .9423(2) .6307(7) .0654(19) Uani d . 1 . . C
H\aL\_6 .5249 .9357 .6989 .078 Uiso calc R 1 . . H
C\_6 .5196(4) .9202(2) .5397(7) .066(2) Uani d . 1 . . C
O\_6 .5321(4) .92668(19) .4428(5) .094(2) Uani d . 1 . . O
C\b\_6 .5351(4) .9815(2) .6107(9) .078(2) Uani d . 1 . . C
H\b0_6 .5537 .9875 .5398 .094 Uiso calc R 1 . . H
C\g1\_6 .5626(6) 1.0060(3) .6953(12) .105(4) Uani d . 1 . . C
H\g1L\_6 .5432 1.0006 .7653 .126 Uiso calc R 1 A 1 H
H\g1K\_6 .6072 1.0010 .7019 .126 Uiso calc R 1 A 1 H
C\g2\_6 .4635(5) .9882(3) .6035(14) .120(5) Uani d . 1 . . C
H\g2I\_6 .4454 .9728 .5495 .180 Uiso calc R 1 . . H
H\g2J\_6 .4561 1.0122 .5831 .180 Uiso calc R 1 . . H
H\g2K\_6 .4445 .9836 .6733 .180 Uiso calc R 1 . . H
C\d1\_6A .5549(10) 1.0442(5) .6740(18) .132(7) Uiso d P .78(2) B 1 C
H\d1G\_6 .5740 1.0574 .7323 .198 Uiso calc PR .78(2) B 1 H
H\d1H\_6 .5108 1.0498 .6698 .198 Uiso calc PR .78(2) B 1 H
H\d1I\_6 .5750 1.0502 .6061 .198 Uiso calc PR .78(2) B 1 H
C\d1\_6B .555(2) .9998(11) .809(4) .080(13) Uiso d P .22(2) B 2 C
H\d2G\_6 .5763 1.0180 .8491 .120 Uiso calc PR .22(2) B 2 H
H\d2H\_6 .5729 .9773 .8271 .120 Uiso calc PR .22(2) B 2 H
H\d2I\_6 .5110 .9999 .8267 .120 Uiso calc PR .22(2) B 2 H
C1N\_6 .6565(4) .9429(3) .5503(7) .077(2) Uani d . 1 . . C
H1NJ\_6 .6331 .9566 .4982 .115 Uiso calc R 1 . . H
H1NK\_6 .6720 .9219 .5157 .115 Uiso calc R 1 . . H
H1NL\_6 .6913 .9565 .5773 .115 Uiso calc R 1 . . H
N\_7 .4874(3) .89124(17) .5689(6) .0691(17) Uani d . 1 . . N
H0G\_7 .4761 .8894 .6362 .083 Uiso calc R 1 . . H
C\a\_7 .4701(4) .8629(2) .4955(10) .082(3) Uani d . 1 . . C
H\aM\_7 .4963 .8426 .5113 .099 Uiso calc R 1 . . H
H\aN\_7 .4789 .8702 .4209 .099 Uiso calc R 1 . . H
C\b\_7 .4005(4) .8520(2) .5037(9) .073(2) Uani d . 1 . . C
H\bP\_7 .3958 .8286 .4732 .088 Uiso calc R 1 . . H
H\bQ\_7 .3889 .8508 .5803 .088 Uiso calc R 1 . . H
C\_7 .3560(4) .8762(2) .4465(8) .075(2) Uani d . 1 . . C
O\_7 .3676(4) .8886(2) .3553(6) .109(2) Uani d . 1 . . O
N\_8 .3025(3) .88417(18) .4996(6) .0674(17) Uani d . 1 . . N
H0A\_8 .2978 .8769 .5657 .081 Uiso calc R 1 . . H
C\a\_8 .2514(4) .9048(2) .4492(8) .075(2) Uani d . 1 . . C
H\aA\_8 .2614 .9083 .3717 .090 Uiso calc R 1 . . H
C\_8 .1892(3) .8843(2) .4577(7) .0617(19) Uani d . 1 . . C
O\_8 .1832(2) .86075(14) .5258(5) .0698(14) Uani d . 1 . . O
C\b\_8 .2442(5) .9414(2) .5038(13) .101(4) Uani d . 1 . . C
H\bA\_8 .2083 .9533 .4694 .121 Uiso calc R 1 . . H
C\g1\_8 .2296(8) .9376(3) .6256(14) .142(6) Uani d . 1 . . C
H\g1A\_8 .1931 .9230 .6350 .213 Uiso calc R 1 . . H
H\g1B\_8 .2216 .9605 .6563 .213 Uiso calc R 1 . . H
H\g1C\_8 .2650 .9271 .6621 .213 Uiso calc R 1 . . H
C\g2\_8 .3024(7) .9640(4) .485(2) .167(8) Uani d . 1 . . C
H\g2A\_8 .2996 .9847 .5306 .200 Uiso calc R 1 . . H
H\g2B\_8 .3392 .9507 .5077 .200 Uiso calc R 1 . . H
C\d\_8 .3125(8) .9758(4) .368(3) .237(16) Uani d . 1 . . C
H\dA\_8 .3499 .9900 .3639 .284 Uiso calc R 1 . . H
H\dB\_8 .2768 .9894 .3443 .284 Uiso calc R 1 . . H
H\dC\_8 .3172 .9555 .3217 .284 Uiso calc R 1 . . H
N\_9 .1417(3) .89395(17) .3907(7) .075(2) Uani d . 1 . . N
C\a\_9 .0784(4) .8780(2) .4084(9) .075(2) Uani d . 1 . . C
H\aB\_9 .0808 .8631 .4737 .090 Uiso calc R 1 . . H
C\_9 .0629(4) .8543(2) .3111(9) .082(3) Uani d . 1 . . C
O\_9 .0446(4) .8673(2) .2257(7) .110(3) Uani d . 1 . . O
C\b\_9 .0252(5) .9054(2) .4269(12) .099(4) Uani d . 1 . . C
H\bB\_9 .0207 .9195 .3602 .118 Uiso calc R 1 . . H
C\g1\_9 -.0371(5) .8861(4) .4475(15) .128(5) Uani d . 1 . . C
H\g1D\_9 -.0463 .8709 .3867 .192 Uiso calc R 1 . . H
H\g1E\_9 -.0704 .9030 .4558 .192 Uiso calc R 1 . . H
H\g1F\_9 -.0337 .8723 .5130 .192 Uiso calc R 1 . . H
C\g2\_9 .0417(6) .9298(3) .5205(15) .134(6) Uani d . 1 . . C
H\g2C\_9 .0808 .9416 .5048 .200 Uiso calc R 1 . . H
H\g2D\_9 .0459 .9164 .5867 .200 Uiso calc R 1 . . H
H\g2E\_9 .0089 .9471 .5292 .200 Uiso calc R 1 . . H
C1N\_9 .1493(6) .9187(3) .3012(12) .124(5) Uani d . 1 . . C
H1NA\_9 .1096 .9218 .2647 .185 Uiso calc R 1 . . H
H1NB\_9 .1798 .9097 .2504 .185 Uiso calc R 1 . . H
H1NC\_9 .1634 .9409 .3294 .185 Uiso calc R 1 . . H
N\_10 .0704(4) .81855(18) .3175(7) .083(2) Uani d . 1 . . N
C\a\_10 .0923(4) .7992(2) .4139(8) .071(2) Uani d . 1 . . C
H\aC\_10 .0966 .8166 .4727 .085 Uiso calc R 1 . . H
C\_10 .1591(4) .7848(2) .3921(8) .064(2) Uani d . 1 . . C
O\_10 .1926(3) .79725(17) .3177(6) .0841(17) Uani d . 1 . . O
C\b\_10 .0446(5) .7719(3) .4542(12) .100(3) Uani d . 1 . . C
H\bC\_10 .0045 .7830 .4654 .149 Uiso calc R 1 . . H
H\bD\_10 .0591 .7619 .5219 .149 Uiso calc R 1 . . H
H\bE\_10 .0404 .7535 .4005 .149 Uiso calc R 1 . . H
C1N\_10 .0555(7) .7980(3) .2199(11) .120(4) Uani d . 1 . . C
H1ND\_10 .0624 .7735 .2343 .179 Uiso calc R 1 . . H
H1NE\_10 .0821 .8055 .1607 .179 Uiso calc R 1 . . H
H1NF\_10 .0121 .8017 .2004 .179 Uiso calc R 1 . . H
N\_11 .1790(3) .76012(16) .4603(6) .0658(17) Uani d . 1 . . N
H0B\_11 .1529 .7513 .5065 .079 Uiso calc R 1 . . H
C\a\_11 .2446(4) .74741(19) .4592(7) .0630(18) Uani d . 1 . . C
H\aD\_11 .2568 .7419 .3847 .076 Uiso calc R 1 . . H
H\aE\_11 .2475 .7259 .5020 .076 Uiso calc R 1 . . H
C\_11 .2811(3) .78030(18) .6256(6) .0542(17) Uani d . 1 . . C
O\_11 .3074(3) .76078(16) .6933(5) .0835(17) Uani d . 1 . . O
C\b\_11 .2903(4) .7750(2) .5063(6) .0614(18) Uani d . 1 . . C
H\bF\_11 .3333 .7675 .4929 .074 Uiso calc R 1 . . H
H\bG\_11 .2839 .7972 .4688 .074 Uiso calc R 1 . . H
N\_12 .2430(3) .80595(16) .6577(5) .0608(15) Uani d . 1 . . N
H0C\_12 .2220 .8170 .6082 .073 Uiso calc R 1 . . H
C\a\_12 .2342(4) .8167(2) .7692(7) .0635(19) Uani d . 1 . . C
H\aF\_12 .2386 .7961 .8171 .076 Uiso calc R 1 . . H
C\_12 .2844(4) .8441(2) .7992(7) .0604(18) Uani d . 1 . . C
O\_12 .3097(3) .86136(15) .7256(5) .0703(14) Uani d . 1 . . O
C\b\_12 .1678(4) .8328(3) .7842(9) .078(2) Uani d . 1 . . C
H\bH\_12 .1658 .8439 .8557 .093 Uiso calc R 1 . . H
H\bI\_12 .1619 .8511 .7298 .093 Uiso calc R 1 . . H
C\g\_12 .1141(5) .8067(3) .7747(11) .106(4) Uani d . 1 . . C
H\gA\_12 .1222 .7914 .7117 .127 Uiso calc R 1 . . H
C\d1\_12 .0513(5) .8275(6) .7534(16) .169(8) Uani d . 1 . . C
H\d1A\_12 .0559 .8418 .6892 .254 Uiso calc R 1 . . H
H\d1B\_12 .0421 .8422 .8152 .254 Uiso calc R 1 . . H
H\d1C\_12 .0174 .8111 .7426 .254 Uiso calc R 1 . . H
C\d2\_12 .1057(8) .7843(5) .8719(18) .173(7) Uani d . 1 . . C
H\d2A\_12 .0708 .7686 .8604 .259 Uiso calc R 1 . . H
H\d2B\_12 .0974 .7989 .9345 .259 Uiso calc R 1 . . H
H\d2C\_12 .1434 .7709 .8842 .259 Uiso calc R 1 . . H
N\_13 .2993(3) .84950(18) .9040(5) .0610(15) Uani d . 1 . . N
C\a\_13 .3462(4) .8777(2) .9271(7) .067(2) Uani d . 1 . . C
H\aG\_13 .3568 .8754 1.0048 .080 Uiso calc R 1 . . H
C\_13 .4078(4) .8705(2) .8638(7) .0624(19) Uani d . 1 . . C
O\_13 .4354(3) .89116(16) .8072(6) .0799(16) Uani d . 1 . . O
C\b\_13 .3225(4) .9154(2) .9117(10) .082(3) Uani d . 1 . . C
H\bJ\_13 .3246 .9207 .8333 .099 Uiso calc R 1 . . H
C\g1\_13 .3638(6) .9417(3) .9691(13) .114(4) Uani d . 1 . . C
H\g1G\_13A .3568 .9392 1.0471 .137 Uiso calc R 1 . . H
H\g1G\_13B .4074 .9352 .9551 .137 Uiso calc R 1 . . H
C\g2\_13 .2533(6) .9193(3) .9464(17) .145(6) Uani d . 1 . . C
H\g2F\_13 .2281 .9024 .9076 .217 Uiso calc R 1 . . H
H\g2G\_13 .2388 .9426 .9296 .217 Uiso calc R 1 . . H
H\g2H\_13 .2496 .9152 1.0236 .217 Uiso calc R 1 . . H
C\d\_13 .3565(8) .9784(3) .942(2) .182(9) Uani d . 1 . . C
H\dD\_13 .3859 .9922 .9834 .273 Uiso calc R 1 . . H
H\dE\_13 .3143 .9858 .9586 .273 Uiso calc R 1 . . H
H\dF\_13 .3643 .9817 .8651 .273 Uiso calc R 1 . . H
C1N\_13 .2765(6) .8283(3) .9926(8) .098(3) Uani d . 1 . . C
H1NG\_13 .2931 .8371 1.0604 .147 Uiso calc R 1 . . H
H1NH\_13 .2897 .8043 .9824 .147 Uiso calc R 1 . . H
H1NI\_13 .2312 .8293 .9945 .147 Uiso calc R 1 . . H
O1S\_14 .8852(3) .79486(18) 1.3890(7) .099(2) Uani d . 1 . . O
O2S\_14 .8812(4) .8102(2) .6122(8) .122(3) Uani d . 1 . . O
O3S\_14 .3904(4) .8487(3) .1817(7) .123(3) Uani d . 1 . . O
O4S\_14 .1315(4) .7146(2) .6398(7) .116(3) Uani d . 1 . . O
O5S\_14 .3002(6) .7315(3) .9010(9) .153(4) Uani d . 1 . . O
O6S\_14 .3157(4) .7892(3) .2361(9) .145(4) Uani d . 1 . . O
O7S\_14 .9099(5) .7570(4) .7459(12) .175(5) Uani d . 1 . . O
O8S\_14 .6305(6) .8360(3) .5309(9) .153(4) Uani d . 1 . . O
O9S\_14 .1835(5) .6934(3) .8642(8) .132(3) Uani d . 1 . . O
O10S\_14 .7488(6) .8581(4) .4717(10) .191(6) Uani d . 1 . . O
O11S\_14 .0098(6) .7119(4) .7105(13) .186(5) Uani d . 1 . . O
O12S\_14 .9077(15) .7531(8) .9624(16) .251(13) Uani d P .65 . . O

loop_
_atom_site_aniso_label
_atom_site_aniso_U_11
_atom_site_aniso_U_22
_atom_site_aniso_U_33
_atom_site_aniso_U_12
_atom_site_aniso_U_13
_atom_site_aniso_U_23
O .096(5) .129(6) .107(6) .026(5) -.013(5) .023(5)
C1 .060(5) .080(5) .096(7) .010(4) -.015(5) -.006(5)
C2 .062(6) .126(9) .144(12) .018(6) -.007(7) -.017(9)
O3 .087(5) .234(11) .111(6) .049(6) .032(5) .001(7)
C4 .125(13) .39(3) .21(2) .089(18) .091(15) .00(2)
N\_1 .053(3) .084(4) .071(4) .001(3) .002(3) .008(4)
C\a\_1 .049(4) .079(5) .062(4) -.005(4) .001(4) .001(4)
C\_1 .057(4) .060(4) .045(4) -.002(3) .007(3) .002(3)
O\_1 .063(3) .093(4) .048(3) -.006(3) -.001(2) -.002(3)
C\b\_1 .070(5) .109(7) .094(7) -.014(5) .004(5) -.050(6)
C\g1\_1 .118(9) .078(6) .154(12) -.017(6) -.018(9) -.009(7)
C\g2\_1 .103(8) .166(12) .126(10) -.027(8) -.020(8) -.074(9)
N\_2 .054(3) .066(3) .047(3) -.003(3) .002(3) .001(3)
C\a\_2 .060(4) .056(4) .049(4) .001(3) -.005(3) -.001(3)
C\_2 .050(4) .068(4) .054(4) -.004(3) .002(3) .001(4)
O\_2 .085(4) .085(4) .060(3) -.018(3) .010(3) .009(3)
C\b\_2 .062(5) .068(5) .092(6) .011(4) -.012(5) -.012(5)
C\g\_2 .089(7) .075(6) .125(9) .023(5) -.033(7) -.031(6)
C\d1\_2 .158(13) .069(6) .196(16) -.006(8) .004(13) .006(9)
C\d2\_2 .159(12) .136(10) .110(9) .074(10) -.033(9) -.044(8)
C1N\_2 .056(4) .085(5) .062(4) -.008(4) .009(4) .010(4)
N\_3 .058(3) .053(3) .058(4) -.009(3) .012(3) .002(3)
C\a\_3 .053(4) .051(4) .070(5) .000(3) .001(4) -.007(3)
C\_3 .068(5) .060(4) .065(5) .001(4) .010(4) -.003(4)
O\_3 .079(4) .134(6) .079(4) .008(4) .003(4) -.023(4)
C\b\_3 .055(4) .073(5) .077(5) .003(4) .001(4) -.018(4)
C\g\_3 .072(6) .103(7) .142(10) .009(5) -.018(6) -.062(7)
O\g\_3 .057(3) .062(3) .081(4) .005(2) -.004(3) -.005(3)
N\_4 .059(4) .077(4) .079(4) .011(3) .006(4) .000(4)
C\a\_4 .065(5) .066(5) .098(6) .018(4) .010(5) -.002(5)
C\b\_4 .065(5) .060(4) .096(6) .006(4) .004(5) .001(4)
C\_4 .055(4) .080(5) .056(4) .002(4) .005(4) -.010(4)
O\_4 .115(5) .110(5) .070(4) .030(4) .016(4) -.007(4)
N\_5 .063(3) .056(3) .057(3) .004(3) .006(3) -.001(3)
C\a\_5 .056(4) .069(4) .057(4) .007(3) .011(4) .003(4)
C\_5 .055(4) .065(4) .050(4) -.003(3) .001(3) .003(3)
O\_5 .054(3) .103(4) .066(3) -.005(3) .007(3) .028(3)
C\b\_5 .073(5) .070(5) .069(5) -.008(4) -.005(4) .000(4)
C\g\_5 .060(5) .107(7) .109(8) -.017(5) -.007(5) .025(6)
C\d1\_5 .105(9) .148(10) .135(11) -.057(8) -.032(8) .004(9)
C\d2\_5 .059(6) .209(15) .167(14) -.030(8) .026(8) -.018(13)
N\_6 .051(3) .077(4) .058(3) -.001(3) .004(3) .011(3)
C\a\_6 .056(4) .085(5) .055(4) -.002(4) -.002(4) .004(4)
C\_6 .059(4) .076(5) .064(5) .002(4) -.008(4) .000(4)
O\_6 .116(5) .106(5) .061(4) -.024(4) -.002(4) .004(3)
C\b\_6 .064(5) .071(5) .099(7) .000(4) -.002(5) -.010(5)
C\g1\_6 .089(7) .094(7) .133(10) .002(6) -.004(7) -.027(7)
C\g2\_6 .074(6) .106(8) .180(13) .023(6) -.027(8) -.013(9)
C1N\_6 .064(5) .105(6) .062(5) .001(4) .013(4) .026(5)
N\_7 .061(4) .073(4) .073(4) -.008(3) .001(3) -.005(3)
C\a\_7 .052(4) .077(5) .118(8) -.002(4) .003(5) -.008(5)
C\b\_7 .061(5) .069(5) .090(6) -.001(4) -.004(5) -.005(5)
C\_7 .070(5) .075(5) .079(6) -.005(4) -.006(5) .000(5)
O\_7 .107(5) .128(6) .091(5) .013(5) .011(4) .025(5)
N\_8 .047(3) .081(4) .075(4) .004(3) -.014(3) .005(4)
C\a\_8 .064(5) .075(5) .086(6) .001(4) -.018(5) .013(5)
C\_8 .052(4) .066(4) .067(5) .005(3) -.011(4) -.006(4)
O\_8 .058(3) .065(3) .086(4) -.002(2) -.017(3) .013(3)
C\b\_8 .070(5) .066(5) .166(12) .004(4) -.038(7) -.012(7)
C\g1\_8 .174(14) .092(8) .160(14) .027(9) -.062(12) -.053(9)
C\g2\_8 .103(9) .093(8) .30(3) -.034(7) -.071(14) .027(13)
C\d\_8 .107(11) .105(10) .50(5) .008(9) .09(2) .084(19)
N\_9 .065(4) .062(4) .097(5) -.009(3) -.027(4) .006(4)
C\a\_9 .059(4) .057(4) .108(7) -.008(3) -.027(5) .016(5)
C\_9 .062(5) .079(5) .106(7) .003(4) -.036(5) .013(5)
O\_9 .111(5) .099(5) .120(6) -.002(4) -.054(5) .019(5)
C\b\_9 .077(6) .069(5) .150(10) .018(4) -.039(7) .005(6)
C\g1\_9 .061(6) .137(10) .187(14) .012(6) -.010(8) -.010(11)
C\g2\_9 .093(7) .099(7) .209(16) .023(6) -.021(10) -.063(10)
C1N\_9 .111(9) .119(9) .140(11) -.019(7) -.055(9) .046(8)
N\_10 .076(5) .063(4) .108(6) .003(3) -.038(5) -.004(4)
C\a\_10 .072(5) .059(4) .083(6) .005(4) -.020(5) .004(4)
C\_10 .057(4) .055(4) .079(5) -.003(3) -.014(4) -.008(4)
O\_10 .076(4) .090(4) .086(4) -.008(3) -.012(4) .016(4)
C\b\_10 .079(6) .081(6) .140(10) -.016(5) -.012(7) .004(7)
C1N\_10 .140(11) .102(8) .117(9) -.004(8) -.057(9) -.021(7)
N\_11 .049(3) .062(3) .087(5) -.009(3) -.013(3) .004(3)
C\a\_11 .062(4) .057(4) .070(5) -.001(3) -.004(4) -.007(4)
C\_11 .044(3) .053(4) .066(4) -.004(3) -.006(3) -.008(3)
O\_11 .094(4) .084(4) .073(4) .026(3) -.010(4) .001(3)
C\b\_11 .056(4) .062(4) .066(5) -.007(3) -.005(4) -.010(4)
N\_12 .060(3) .061(3) .061(4) .001(3) -.008(3) -.010(3)
C\a\_12 .058(4) .070(5) .062(4) -.005(4) -.001(4) -.008(4)
C\_12 .053(4) .072(5) .057(4) .003(4) -.002(4) -.004(4)
O\_12 .067(3) .076(3) .068(3) -.007(3) -.012(3) -.002(3)
C\b\_12 .050(4) .097(6) .087(6) .003(4) .005(4) -.022(5)
C\g\_12 .067(6) .127(9) .123(9) -.029(6) .024(6) -.039(8)
C\d1\_12 .039(5) .28(2) .190(16) -.008(9) .003(8) -.042(16)
C\d2\_12 .131(13) .180(16) .207(19) -.063(12) .020(14) .012(16)
N\_13 .049(3) .075(4) .059(4) .003(3) -.002(3) -.008(3)
C\a\_13 .061(4) .068(4) .071(5) .005(4) -.014(4) -.013(4)
C\_13 .063(4) .065(4) .059(4) .000(4) -.015(4) -.006(4)
O\_13 .071(3) .069(3) .099(4) -.001(3) -.005(4) .003(3)
C\b\_13 .067(5) .072(5) .109(7) .012(4) -.015(5) -.024(5)
C\g1\_13 .104(8) .075(6) .164(12) -.009(6) -.021(9) -.041(7)
C\g2\_13 .093(8) .105(8) .236(18) .032(7) .024(11) -.028(11)
C\d\_13 .140(12) .093(8) .31(3) .023(8) -.068(17) -.052(13)
C1N\_13 .120(8) .115(8) .059(5) -.030(7) .009(6) -.007(5)
O1S\_14 .090(4) .092(4) .116(5) -.007(4) -.018(4) .015(4)
O2S\_14 .104(5) .143(7) .119(6) .008(5) .005(5) .002(6)
O3S\_14 .083(5) .179(8) .107(6) -.021(5) .007(5) -.010(6)
O4S\_14 .131(7) .101(5) .115(6) -.021(5) -.001(5) .014(5)
O5S\_14 .169(9) .170(8) .121(7) -.012(8) .016(7) .047(7)
O6S\_14 .106(6) .176(9) .153(8) .017(6) .023(6) .063(7)
O7S\_14 .116(7) .209(11) .200(12) -.008(8) -.033(8) .055(10)
O8S\_14 .158(9) .181(9) .120(7) .028(8) -.001(7) .022(7)
O9S\_14 .139(7) .144(7) .112(6) -.022(6) -.017(6) .026(6)
O10S\_14 .165(10) .263(14) .145(9) .075(10) .028(9) .064(10)
O11S\_14 .134(8) .199(11) .227(14) .009(8) .041(9) .081(11)
O12S\_14 .33(3) .29(3) .125(15) .00(3) .08(2) -.010(18)

loop_
_atom_type_symbol
_atom_type_description
_atom_type_scat_dispersion_real
_atom_type_scat_dispersion_imag
_atom_type_scat_source
C C 0.0181 0.0091 'International Tables Vol C Tables 4.2.6.8 and 6.1.1.4'
H H 0.0000 0.0000 'International Tables Vol C Tables 4.2.6.8 and 6.1.1.4'
N N 0.0311 0.0180 'International Tables Vol C Tables 4.2.6.8 and 6.1.1.4'
O O 0.0492 0.0322 'International Tables Vol C Tables 4.2.6.8 and 6.1.1.4'

loop_
_geom_angle_atom_site_label_1
_geom_angle_atom_site_label_2
_geom_angle_atom_site_label_3
_geom_angle
O C1 N\_1 123.7(10)
O C1 C2 121.8(10)
N\_1 C1 C2 114.5(10)
O3 C2 C1 111.0(9)
C2 O3 C4 114.4(13)
C1 N\_1 C\a\_1 122.2(8)
N\_1 C\a\_1 C\_1 107.5(6)
N\_1 C\a\_1 C\b\_1 111.4(7)
C\_1 C\a\_1 C\b\_1 110.1(7)
O\_1 C\_1 N\_2 123.0(7)
O\_1 C\_1 C\a\_1 118.6(7)
N\_2 C\_1 C\a\_1 117.8(6)
C\a\_1 C\b\_1 C\g2\_1 109.6(10)
C\a\_1 C\b\_1 C\g1\_1 111.6(8)
C\g2\_1 C\b\_1 C\g1\_1 111.7(10)
C\_1 N\_2 C1N\_2 123.3(6)
C\_1 N\_2 C\a\_2 118.4(6)
C1N\_2 N\_2 C\a\_2 117.9(6)
N\_2 C\a\_2 C\_2 109.7(6)
N\_2 C\a\_2 C\b\_2 112.6(6)
C\_2 C\a\_2 C\b\_2 111.6(6)
O\_2 C\_2 N\_3 122.4(7)
O\_2 C\_2 C\a\_2 123.0(7)
N\_3 C\_2 C\a\_2 114.6(6)
C\g\_2 C\b\_2 C\a\_2 113.9(8)
C\d1\_2 C\g\_2 C\d2\_2 111.3(11)
C\d1\_2 C\g\_2 C\b\_2 114.5(10)
C\d2\_2 C\g\_2 C\b\_2 109.5(11)
C\_2 N\_3 C\a\_3 125.2(6)
N\_3 C\a\_3 C\b\_3 113.1(6)
N\_3 C\a\_3 C\_3 108.7(6)
C\b\_3 C\a\_3 C\_3 112.0(7)
O\_3 C\_3 N\_4 123.7(8)
O\_3 C\_3 C\a\_3 120.7(8)
N\_4 C\_3 C\a\_3 115.5(7)
O\g\_3 C\b\_3 C\g\_3 106.3(7)
O\g\_3 C\b\_3 C\a\_3 108.2(6)
C\g\_3 C\b\_3 C\a\_3 114.2(7)
C\_13 O\g\_3 C\b\_3 119.1(7)
C\_3 N\_4 C\a\_4 124.2(8)
N\_4 C\a\_4 C\b\_4 113.6(7)
C\a\_4 C\b\_4 C\_4 114.2(8)
O\_4 C\_4 N\_5 123.2(8)
O\_4 C\_4 C\b\_4 119.8(8)
N\_5 C\_4 C\b\_4 117.0(7)
C\_4 N\_5 C\a\_5 125.2(6)
N\_5 C\a\_5 C\_5 110.2(6)
N\_5 C\a\_5 C\b\_5 109.5(6)
C\_5 C\a\_5 C\b\_5 109.3(6)
O\_5 C\_5 N\_6 121.8(7)
O\_5 C\_5 C\a\_5 121.2(7)
N\_6 C\_5 C\a\_5 116.9(6)
C\a\_5 C\b\_5 C\g\_5 115.4(8)
C\d2\_5 C\g\_5 C\d1\_5 109.6(10)
C\d2\_5 C\g\_5 C\b\_5 113.4(10)
C\d1\_5 C\g\_5 C\b\_5 111.2(10)
C\_5 N\_6 C1N\_6 124.4(6)
C\_5 N\_6 C\a\_6 117.9(6)
C1N\_6 N\_6 C\a\_6 117.2(6)
C\_6 C\a\_6 N\_6 107.4(7)
C\_6 C\a\_6 C\b\_6 111.6(7)
N\_6 C\a\_6 C\b\_6 112.6(7)
O\_6 C\_6 N\_7 121.7(8)
O\_6 C\_6 C\a\_6 121.1(8)
N\_7 C\_6 C\a\_6 116.8(8)
C\g1\_6 C\b\_6 C\a\_6 115.6(9)
C\g1\_6 C\b\_6 C\g2\_6 108.5(9)
C\a\_6 C\b\_6 C\g2\_6 108.8(8)
C\d1\_6A C\g1\_6 C\d1\_6B 109(2)
C\d1\_6B C\g1\_6 C\b\_6 122(2)
C\d1\_6A C\g1\_6 C\b\_6 116.1(13)
C\_6 N\_7 C\a\_7 124.9(8)
N\_7 C\a\_7 C\b\_7 113.7(8)
C\_7 C\b\_7 C\a\_7 114.3(8)
O\_7 C\_7 N\_8 121.3(9)
O\_7 C\_7 C\b\_7 122.1(9)
N\_8 C\_7 C\b\_7 116.6(8)
C\_7 N\_8 C\a\_8 122.6(8)
N\_8 C\a\_8 C\_8 109.6(6)
N\_8 C\a\_8 C\b\_8 111.7(8)
C\_8 C\a\_8 C\b\_8 109.9(8)
O\_8 C\_8 N\_9 122.0(7)
O\_8 C\_8 C\a\_8 120.3(7)
N\_9 C\_8 C\a\_8 117.7(7)
C\g2\_8 C\b\_8 C\g1\_8 111.6(14)
C\g2\_8 C\b\_8 C\a\_8 111.0(12)
C\g1\_8 C\b\_8 C\a\_8 110.9(10)
C\d\_8 C\g2\_8 C\b\_8 115.4(15)
C\_8 N\_9 C1N\_9 123.3(8)
C\_8 N\_9 C\a\_9 118.4(7)
C1N\_9 N\_9 C\a\_9 118.2(8)
N\_9 C\a\_9 C\_9 108.6(8)
N\_9 C\a\_9 C\b\_9 113.9(7)
C\_9 C\a\_9 C\b\_9 110.6(7)
O\_9 C\_9 N\_10 119.2(10)
O\_9 C\_9 C\a\_9 119.9(8)
N\_10 C\_9 C\a\_9 120.9(8)
C\g2\_9 C\b\_9 C\g1\_9 111.6(12)
C\g2\_9 C\b\_9 C\a\_9 110.6(8)
C\g1\_9 C\b\_9 C\a\_9 109.5(8)
C\_9 N\_10 C1N\_10 117.1(9)
C\_9 N\_10 C\a\_10 125.5(8)
C1N\_10 N\_10 C\a\_10 117.4(7)
N\_10 C\a\_10 C\b\_10 112.8(8)
N\_10 C\a\_10 C\_10 109.4(8)
C\b\_10 C\a\_10 C\_10 114.9(7)
O\_10 C\_10 N\_11 123.2(8)
O\_10 C\_10 C\a\_10 120.9(8)
N\_11 C\_10 C\a\_10 115.9(8)
C\_10 N\_11 C\a\_11 121.9(7)
N\_11 C\a\_11 C\b\_11 111.6(6)
O\_11 C\_11 N\_12 121.0(7)
O\_11 C\_11 C\b\_11 121.0(7)
N\_12 C\_11 C\b\_11 118.0(7)
C\_11 C\b\_11 C\a\_11 112.2(7)
C\_11 N\_12 C\a\_12 124.6(7)
N\_12 C\a\_12 C\_12 109.3(7)
N\_12 C\a\_12 C\b\_12 110.1(7)
C\_12 C\a\_12 C\b\_12 109.5(6)
O\_12 C\_12 N\_13 121.0(7)
O\_12 C\_12 C\a\_12 119.1(7)
N\_13 C\_12 C\a\_12 119.8(7)
C\g\_12 C\b\_12 C\a\_12 114.6(8)
C\d2\_12 C\g\_12 C\b\_12 114.0(12)
C\d2\_12 C\g\_12 C\d1\_12 108.8(12)
C\b\_12 C\g\_12 C\d1\_12 108.9(11)
C\_12 N\_13 C1N\_13 124.0(7)
C\_12 N\_13 C\a\_13 116.8(7)
C1N\_13 N\_13 C\a\_13 119.0(7)
N\_13 C\a\_13 C\b\_13 115.5(7)
N\_13 C\a\_13 C\_13 110.2(6)
C\b\_13 C\a\_13 C\_13 112.4(8)
O\_13 C\_13 O\g\_3 124.5(8)
O\_13 C\_13 C\a\_13 126.1(7)
O\g\_3 C\_13 C\a\_13 109.4(7)
C\g1\_13 C\b\_13 C\a\_13 111.8(8)
C\g1\_13 C\b\_13 C\g2\_13 111.5(10)
C\a\_13 C\b\_13 C\g2\_13 111.6(9)
C\d\_13 C\g1\_13 C\b\_13 118.0(12)

loop_
_geom_bond_atom_site_label_1
_geom_bond_atom_site_label_2
_geom_bond_site_symmetry_2
_geom_bond_distance
_geom_bond_publ_flag
O C1 . 1.218(13) ?
C1 N\_1 . 1.346(11) ?
C1 C2 . 1.520(16) ?
C2 O3 . 1.394(16) ?
O3 C4 . 1.423(16) ?
N\_1 C\a\_1 . 1.469(10) ?
C\a\_1 C\_1 . 1.524(11) ?
C\a\_1 C\b\_1 . 1.532(12) ?
C\_1 O\_1 . 1.234(9) ?
C\_1 N\_2 . 1.345(9) ?
C\b\_1 C\g2\_1 . 1.549(16) ?
C\b\_1 C\g1\_1 . 1.559(17) ?
N\_2 C1N\_2 . 1.454(10) ?
N\_2 C\a\_2 . 1.489(9) ?
C\a\_2 C\_2 . 1.524(10) ?
C\a\_2 C\b\_2 . 1.545(11) ?
C\_2 O\_2 . 1.229(9) ?
C\_2 N\_3 . 1.336(10) ?
C\b\_2 C\g\_2 . 1.516(13) ?
C\g\_2 C\d1\_2 . 1.461(19) ?
C\g\_2 C\d2\_2 . 1.511(16) ?
N\_3 C\a\_3 . 1.434(9) ?
C\a\_3 C\b\_3 . 1.530(11) ?
C\a\_3 C\_3 . 1.536(11) ?
C\_3 O\_3 . 1.214(11) ?
C\_3 N\_4 . 1.324(11) ?
C\b\_3 O\g\_3 . 1.466(9) ?
C\b\_3 C\g\_3 . 1.516(12) ?
O\g\_3 C\_13 . 1.333(9) ?
N\_4 C\a\_4 . 1.482(10) ?
C\a\_4 C\b\_4 . 1.501(12) ?
C\b\_4 C\_4 . 1.507(12) ?
C\_4 O\_4 . 1.218(10) ?
C\_4 N\_5 . 1.340(10) ?
N\_5 C\a\_5 . 1.448(10) ?
C\a\_5 C\_5 . 1.525(11) ?
C\a\_5 C\b\_5 . 1.532(11) ?
C\_5 O\_5 . 1.217(9) ?
C\_5 N\_6 . 1.367(9) ?
C\b\_5 C\g\_5 . 1.551(13) ?
C\g\_5 C\d2\_5 . 1.488(18) ?
C\g\_5 C\d1\_5 . 1.536(16) ?
N\_6 C1N\_6 . 1.459(10) ?
N\_6 C\a\_6 . 1.514(10) ?
C\a\_6 C\_6 . 1.503(12) ?
C\a\_6 C\b\_6 . 1.523(12) ?
C\_6 O\_6 . 1.239(11) ?
C\_6 N\_7 . 1.341(11) ?
C\b\_6 C\g1\_6 . 1.509(14) ?
C\b\_6 C\g2\_6 . 1.540(13) ?
C\g1\_6 C\d1\_6A . 1.48(2) ?
C\g1\_6 C\d1\_6B . 1.41(5) ?
N\_7 C\a\_7 . 1.448(12) ?
C\a\_7 C\b\_7 . 1.536(11) ?
C\b\_7 C\_7 . 1.492(13) ?
C\_7 O\_7 . 1.235(11) ?
C\_7 N\_8 . 1.342(12) ?
N\_8 C\a\_8 . 1.471(10) ?
C\a\_8 C\_8 . 1.534(11) ?
C\a\_8 C\b\_8 . 1.548(14) ?
C\_8 O\_8 . 1.229(9) ?
C\_8 N\_9 . 1.350(10) ?
C\b\_8 C\g2\_8 . 1.521(18) ?
C\b\_8 C\g1\_8 . 1.53(2) ?
C\g2\_8 C\d\_8 . 1.51(3) ?
N\_9 C1N\_9 . 1.450(14) ?
N\_9 C\a\_9 . 1.487(11) ?
C\a\_9 C\_9 . 1.527(14) ?
C\a\_9 C\b\_9 . 1.549(12) ?
C\_9 O\_9 . 1.218(12) ?
C\_9 N\_10 . 1.369(11) ?
C\b\_9 C\g2\_9 . 1.516(17) ?
C\b\_9 C\g1\_9 . 1.530(16) ?
N\_10 C1N\_10 . 1.460(13) ?
N\_10 C\a\_10 . 1.464(11) ?
C\a\_10 C\b\_10 . 1.531(13) ?
C\a\_10 C\_10 . 1.542(12) ?
C\_10 O\_10 . 1.247(10) ?
C\_10 N\_11 . 1.321(10) ?
N\_11 C\a\_11 . 1.472(10) ?
C\a\_11 C\b\_11 . 1.537(10) ?
C\_11 O\_11 . 1.243(9) ?
C\_11 N\_12 . 1.325(9) ?
C\_11 C\b\_11 . 1.486(11) ?
N\_12 C\a\_12 . 1.435(10) ?
C\a\_12 C\_12 . 1.534(11) ?
C\a\_12 C\b\_12 . 1.547(11) ?
C\_12 O\_12 . 1.235(9) ?
C\_12 N\_13 . 1.335(10) ?
C\b\_12 C\g\_12 . 1.514(13) ?
C\g\_12 C\d2\_12 . 1.47(2) ?
C\g\_12 C\d1\_12 . 1.568(19) ?
N\_13 C1N\_13 . 1.433(11) ?
N\_13 C\a\_13 . 1.487(10) ?
C\a\_13 C\b\_13 . 1.530(11) ?
C\a\_13 C\_13 . 1.543(12) ?
C\_13 O\_13 . 1.198(10) ?
C\b\_13 C\g1\_13 . 1.501(13) ?
C\b\_13 C\g2\_13 . 1.534(15) ?
C\g1\_13 C\d\_13 . 1.441(17) ?

loop_
_geom_torsion_atom_site_label_1
_geom_torsion_atom_site_label_2
_geom_torsion_atom_site_label_3
_geom_torsion_atom_site_label_4
_geom_torsion
C1 N\_1 C\a\_1 C\_1 -135.1(8)
N\_1 C\a\_1 C\_1 N\_2 161.1(7)
C\a\_1 C\_1 N\_2 C\a\_2 166.6(7)
C\_1 N\_2 C\a\_2 C\_2 98.9(6)
N\_2 C\a\_2 C\_2 N\_3 -112.8(7)
C\a\_2 C\_2 N\_3 C\a\_3 175.5(8)
C\_2 N\_3 C\a\_3 C\_3 -125.7(8)
N\_3 C\a\_3 C\_3 N\_4 64.6(7)
N\_3 C\a\_3 C\b\_3 C\g\_3 -171.7(7)
C\_3 N\_4 C\a\_4 C\b\_4 98.6(9)
N\_4 C\a\_4 C\b\_4 C\_4 -74.1(7)
C\a\_4 C\b\_4 C\_4 N\_5 99.6(8)
C\b\_4 C\_4 N\_5 C\a\_5 174.9(8)
C\_4 N\_5 C\a\_5 C\_5 122.7(8)
N\_5 C\a\_5 C\_5 N\_6 -158.5(7)
C\a\_5 C\_5 N\_6 C\a\_6 -179.0(7)
C\_5 N\_6 C\a\_6 C\_6 -106.3(7)
N\_6 C\a\_6 C\_6 N\_7 100.2(8)
C\a\_6 C\_6 N\_7 C\a\_7 -165.9(9)
C\_6 N\_7 C\a\_7 C\b\_7 -131.5(9)
N\_7 C\a\_7 C\b\_7 C\_7 78.0(8)
C\a\_7 C\b\_7 C\_7 N\_8 -137.3(9)
C\b\_7 C\_7 N\_8 C\a\_8 -173.7(9)
C\_7 N\_8 C\a\_8 C\_8 126.0(9)
N\_8 C\a\_8 C\_8 N\_9 -161.6(8)
C\a\_8 C\_8 N\_9 C\a\_9 -171.3(8)
C\_8 N\_9 C\a\_9 C\_9 -112.7(8)
N\_9 C\a\_9 C\_9 N\_10 100.2(9)
C\a\_9 C\_9 N\_10 C\a\_10 0.7(9)
C\_9 N\_10 C\a\_10 C\_10 -109.4(9)
N\_10 C\a\_10 C\_10 N\_11 -164.6(8)
C\a\_10 C\_10 N\_11 C\a\_11 -171.2(8)
C\_10 N\_11 C\a\_11 C\b\_11 72.3(7)
N\_11 C\a\_11 C\b\_11 C\_11 68.5(6)
N\_12 C\_11 C\b\_11 C\a\_11 -93.3(7)
C\b\_11 C\_11 N\_12 C\a\_12 -173.3(8)
C\_11 N\_12 C\a\_12 C\_12 87.0(7)
N\_12 C\a\_12 C\_12 N\_13 -158.1(8)
C\a\_12 C\_12 N\_13 C\a\_13 -177.2(8)
C\_12 N\_13 C\a\_13 C\_13 -56.3(7)
N\_13 C\a\_13 C\_13 O\g\_3 -50.1(6)
C\b\_3 O\g\_3 C\_13 C\a\_13 172.2(8)
